data_4107973
loop_
_publ_author_name
'Tanya Shirman'
'Dalia Freeman'
'Yael Diskin Posner'
'Isai Feldman'
'Antonio Facchetti'
'Milko E. van der Boom'

_publ_section_title
;
 Assembly of Crystalline Halogen-Bonded Materials by Physical Vapor
 Deposition
;
_journal_name_full 'Journal of the American Chemical Society'
_journal_page_first 8162
_journal_page_last 8163
_journal_paper_doi 10.1021/ja8029784
_journal_volume 130
_journal_year 2008
_chemical_formula_sum 'C13 H6 F3 I2 N'
_chemical_formula_weight 486.99
_chemical_name_systematic
; 
 ? 
;
_space_group_IT_number 19
_symmetry_cell_setting orthorhombic
_symmetry_space_group_name_Hall 'P 2ac 2ab'
_symmetry_space_group_name_H-M 'P 21 21 21'
_atom_sites_solution_hydrogens geom
_atom_sites_solution_primary direct
_atom_sites_solution_secondary difmap
_audit_creation_method SHELXL-97
_cell_angle_alpha 90.00
_cell_angle_beta 90.00
_cell_angle_gamma 90.00
_cell_formula_units_Z 4
_cell_length_a 4.2290(8)
_cell_length_b 14.112(3)
_cell_length_c 23.312(5)
_cell_measurement_reflns_used 1909
_cell_measurement_temperature 120(2)
_cell_measurement_theta_max 27.48
_cell_measurement_theta_min 2.55
_cell_volume 1391.3(5)
_computing_cell_refinement HKL
_computing_data_collection 'Collect package (Bruker Nonius)'
_computing_data_reduction HKL
_computing_structure_refinement 'SHELXL-97 (Sheldrick, 1997)'
_computing_structure_solution 'SHELXS-97 (Sheldrick, 1990)'
_diffrn_ambient_temperature 120(2)
_diffrn_measured_fraction_theta_full 0.992
_diffrn_measured_fraction_theta_max 0.992
_diffrn_measurement_device_type 'Nonius KappaCCD'
_diffrn_measurement_method 'phi and omega scans'
_diffrn_radiation_monochromator graphite
_diffrn_radiation_source 'fine-focus sealed tube'
_diffrn_radiation_type MoK\a
_diffrn_radiation_wavelength 0.71073
_diffrn_reflns_av_R_equivalents 0.0340
_diffrn_reflns_av_sigmaI/netI 0.0413
_diffrn_reflns_limit_h_max 5
_diffrn_reflns_limit_h_min 0
_diffrn_reflns_limit_k_max 18
_diffrn_reflns_limit_k_min 0
_diffrn_reflns_limit_l_max 30
_diffrn_reflns_limit_l_min 0
_diffrn_reflns_number 1897
_diffrn_reflns_theta_full 27.48
_diffrn_reflns_theta_max 27.48
_diffrn_reflns_theta_min 2.99
_exptl_absorpt_coefficient_mu 4.539
_exptl_absorpt_correction_T_max 0.8049
_exptl_absorpt_correction_T_min 0.2099
_exptl_absorpt_correction_type none
_exptl_crystal_colour colourless
_exptl_crystal_density_diffrn 2.325
_exptl_crystal_description needle
_exptl_crystal_F_000 896
_exptl_crystal_size_max 0.50
_exptl_crystal_size_mid 0.05
_exptl_crystal_size_min 0.05
_refine_diff_density_max 0.877
_refine_diff_density_min -0.887
_refine_diff_density_rms 0.165
_refine_ls_abs_structure_details 'Flack H D (1983), Acta Cryst. A39, 876-881'
_refine_ls_abs_structure_Flack 0.59(5)
_refine_ls_extinction_method none
_refine_ls_goodness_of_fit_ref 1.077
_refine_ls_hydrogen_treatment constr
_refine_ls_matrix_type full
_refine_ls_number_parameters 173
_refine_ls_number_reflns 1897
_refine_ls_number_restraints 0
_refine_ls_restrained_S_all 1.077
_refine_ls_R_factor_all 0.0382
_refine_ls_R_factor_gt 0.0294
_refine_ls_shift/su_max 0.005
_refine_ls_shift/su_mean 0.001
_refine_ls_structure_factor_coef Fsqd
_refine_ls_weighting_details 'calc w=1/[\s^2^(Fo^2^)+(0.0262P)^2^+1.3859P] where P=(Fo^2^+2Fc^2^)/3'
_refine_ls_weighting_scheme calc
_refine_ls_wR_factor_gt 0.0588
_refine_ls_wR_factor_ref 0.0613
_reflns_number_gt 1654
_reflns_number_total 1897
_reflns_threshold_expression >2sigma(I)
_cod_data_source_file ja8029784-file002.cif
_cod_data_source_block v32
_cod_database_code 4107973

loop_
_symmetry_equiv_pos_as_xyz
'x, y, z'
'-x+1/2, -y, z+1/2'
'-x, y+1/2, -z+1/2'
'x+1/2, -y+1/2, -z'

loop_
_atom_site_label
_atom_site_type_symbol
_atom_site_fract_x
_atom_site_fract_y
_atom_site_fract_z
_atom_site_U_iso_or_equiv
_atom_site_adp_type
_atom_site_occupancy
_atom_site_symmetry_multiplicity
_atom_site_calc_flag
_atom_site_refinement_flags
I1 I -0.05474(10) -0.18602(3) -0.353294(19) 0.01765(11) Uani 1 1 d .
I2 I -0.67455(10) -0.44027(3) -0.17751(2) 0.02031(12) Uani 1 1 d .
F1 F -0.3891(10) -0.2774(3) -0.09922(16) 0.0249(10) Uani 1 1 d .
F2 F -0.4465(10) -0.3536(3) -0.29451(16) 0.0220(9) Uani 1 1 d .
F3 F 0.1380(9) -0.0879(3) -0.23503(17) 0.0236(10) Uani 1 1 d .
C1 C 0.2685(18) 0.0077(5) -0.0635(3) 0.0217(17) Uani 1 1 d .
C2 C 0.180(2) -0.0174(6) -0.0080(3) 0.034(2) Uani 1 1 d .
H2 H 0.0629 -0.0738 -0.0016 0.041 Uiso 1 1 calc R
C3 C 0.2623(18) 0.0394(5) 0.0372(3) 0.030(2) Uani 1 1 d .
H3 H 0.1928 0.0210 0.0744 0.036 Uiso 1 1 calc R
N1 N 0.4336(16) 0.1192(4) 0.0330(3) 0.0257(14) Uani 1 1 d .
C4 C 0.5260(19) 0.1412(5) -0.0198(3) 0.0235(17) Uani 1 1 d .
H4 H 0.6529 0.1961 -0.0246 0.028 Uiso 1 1 calc R
C5 C 0.450(2) 0.0892(5) -0.0682(3) 0.0274(17) Uani 1 1 d .
H5 H 0.5216 0.1095 -0.1048 0.033 Uiso 1 1 calc R
C6 C 0.1790(17) -0.0468(5) -0.1156(3) 0.0217(16) Uani 1 1 d .
H6 H 0.2685 -0.0280 -0.1512 0.026 Uiso 1 1 calc R
C7 C -0.0166(18) -0.1196(5) -0.1156(3) 0.0210(17) Uani 1 1 d .
H7 H -0.0997 -0.1368 -0.0792 0.025 Uiso 1 1 calc R
C8 C -0.1253(14) -0.1785(5) -0.1649(3) 0.0170(15) Uani 1 1 d .
C9 C -0.3151(17) -0.2567(5) -0.1542(3) 0.0165(14) Uani 1 1 d .
C10 C -0.4261(16) -0.3171(5) -0.1966(3) 0.0195(14) Uani 1 1 d .
C11 C -0.3436(17) -0.2950(4) -0.2525(3) 0.0164(15) Uani 1 1 d .
C12 C -0.1578(17) -0.2175(5) -0.2674(3) 0.0193(15) Uani 1 1 d .
C13 C -0.0523(17) -0.1622(4) -0.2226(3) 0.0185(15) Uani 1 1 d .

loop_
_atom_site_aniso_label
_atom_site_aniso_U_11
_atom_site_aniso_U_22
_atom_site_aniso_U_33
_atom_site_aniso_U_23
_atom_site_aniso_U_13
_atom_site_aniso_U_12
I1 0.0189(2) 0.0200(2) 0.0140(2) -0.00007(19) 0.0014(2) 0.00013(19)
I2 0.0190(2) 0.0187(2) 0.0232(3) 0.0030(2) -0.0003(2) -0.00206(19)
F1 0.034(3) 0.031(2) 0.010(2) 0.0020(17) 0.0032(19) -0.0048(19)
F2 0.030(2) 0.022(2) 0.014(2) -0.0045(17) -0.003(2) -0.0068(19)
F3 0.028(2) 0.026(2) 0.017(2) -0.0003(17) -0.0012(19) -0.0096(19)
C1 0.027(4) 0.024(4) 0.014(4) -0.001(3) -0.001(3) 0.002(3)
C2 0.045(5) 0.038(5) 0.019(4) 0.001(3) 0.000(4) -0.022(4)
C3 0.037(5) 0.043(5) 0.010(4) -0.007(3) 0.007(3) -0.017(4)
N1 0.028(3) 0.034(4) 0.016(3) -0.008(3) -0.004(3) -0.001(3)
C4 0.033(4) 0.024(4) 0.014(4) -0.004(3) 0.005(3) -0.005(3)
C5 0.037(4) 0.021(4) 0.024(4) 0.002(3) -0.002(4) -0.007(4)
C6 0.026(3) 0.031(4) 0.008(3) -0.001(3) -0.002(3) 0.004(4)
C7 0.027(4) 0.025(4) 0.012(4) 0.000(3) 0.001(3) 0.005(3)
C8 0.015(3) 0.019(3) 0.017(3) 0.006(3) 0.003(3) 0.006(3)
C9 0.021(3) 0.022(4) 0.006(3) 0.002(3) 0.003(3) 0.005(3)
C10 0.015(3) 0.016(3) 0.028(4) 0.003(3) 0.003(3) 0.005(3)
C11 0.022(3) 0.009(3) 0.019(4) 0.001(3) -0.005(3) -0.002(3)
C12 0.017(3) 0.023(4) 0.017(4) 0.001(3) 0.003(3) 0.003(3)
C13 0.015(3) 0.021(4) 0.020(4) -0.001(3) 0.003(3) -0.004(3)

loop_
_atom_type_symbol
_atom_type_description
_atom_type_scat_dispersion_real
_atom_type_scat_dispersion_imag
_atom_type_scat_source
C C 0.0033 0.0016 'International Tables Vol C Tables 4.2.6.8 and 6.1.1.4'
H H 0.0000 0.0000 'International Tables Vol C Tables 4.2.6.8 and 6.1.1.4'
N N 0.0061 0.0033 'International Tables Vol C Tables 4.2.6.8 and 6.1.1.4'
F F 0.0171 0.0103 'International Tables Vol C Tables 4.2.6.8 and 6.1.1.4'
I I -0.4742 1.8119 'International Tables Vol C Tables 4.2.6.8 and 6.1.1.4'

loop_
_geom_angle_atom_site_label_1
_geom_angle_atom_site_label_2
_geom_angle_atom_site_label_3
_geom_angle
C5 C1 C2 115.6(7)
C5 C1 C6 120.3(6)
C2 C1 C6 124.0(7)
C3 C2 C1 119.9(7)
C3 C2 H2 120.0
C1 C2 H2 120.0
N1 C3 C2 124.8(7)
N1 C3 H3 117.6
C2 C3 H3 117.6
C4 N1 C3 115.0(6)
N1 C4 C5 124.3(7)
N1 C4 H4 117.9
C5 C4 H4 117.9
C1 C5 C4 120.3(7)
C1 C5 H5 119.9
C4 C5 H5 119.9
C7 C6 C1 124.2(7)
C7 C6 H6 117.9
C1 C6 H6 117.9
C6 C7 C8 128.9(7)
C6 C7 H7 115.5
C8 C7 H7 115.5
C9 C8 C13 115.5(6)
C9 C8 C7 119.0(6)
C13 C8 C7 125.5(6)
F1 C9 C10 117.7(6)
F1 C9 C8 118.4(6)
C10 C9 C8 123.8(6)
C11 C10 C9 116.6(6)
C11 C10 I2 121.1(5)
C9 C10 I2 122.1(5)
F2 C11 C10 117.5(6)
F2 C11 C12 118.7(6)
C10 C11 C12 123.8(6)
C13 C12 C11 115.9(6)
C13 C12 I1 122.5(5)
C11 C12 I1 121.6(5)
F3 C13 C12 117.9(6)
F3 C13 C8 117.7(6)
C12 C13 C8 124.4(6)

loop_
_geom_bond_atom_site_label_1
_geom_bond_atom_site_label_2
_geom_bond_distance
I1 C12 2.096(7)
I2 C10 2.080(7)
F1 C9 1.351(7)
F2 C11 1.355(7)
F3 C13 1.353(7)
C1 C5 1.387(10)
C1 C2 1.391(10)
C1 C6 1.488(9)
C2 C3 1.370(10)
C2 H2 0.9500
C3 N1 1.342(9)
C3 H3 0.9500
N1 C4 1.328(9)
C4 C5 1.383(9)
C4 H4 0.9500
C5 H5 0.9500
C6 C7 1.319(9)
C6 H6 0.9500
C7 C8 1.490(9)
C7 H7 0.9500
C8 C9 1.387(9)
C8 C13 1.400(9)
C9 C10 1.387(9)
C10 C11 1.384(9)
C11 C12 1.391(9)
C12 C13 1.379(9)

loop_
_geom_torsion_atom_site_label_1
_geom_torsion_atom_site_label_2
_geom_torsion_atom_site_label_3
_geom_torsion_atom_site_label_4
_geom_torsion
C5 C1 C2 C3 2.5(12)
C6 C1 C2 C3 -177.2(8)
C1 C2 C3 N1 -1.7(13)
C2 C3 N1 C4 -0.4(12)
C3 N1 C4 C5 1.7(11)
C2 C1 C5 C4 -1.3(11)
C6 C1 C5 C4 178.4(7)
N1 C4 C5 C1 -0.8(12)
C5 C1 C6 C7 -173.2(7)
C2 C1 C6 C7 6.4(12)
C1 C6 C7 C8 179.3(7)
C6 C7 C8 C9 175.2(7)
C6 C7 C8 C13 -4.8(12)
C13 C8 C9 F1 178.7(6)
C7 C8 C9 F1 -1.3(9)
C13 C8 C9 C10 0.9(10)
C7 C8 C9 C10 -179.1(6)
F1 C9 C10 C11 -179.2(6)
C8 C9 C10 C11 -1.3(10)
F1 C9 C10 I2 -3.7(9)
C8 C9 C10 I2 174.1(5)
C9 C10 C11 F2 179.2(6)
I2 C10 C11 F2 3.7(9)
C9 C10 C11 C12 0.5(10)
I2 C10 C11 C12 -175.0(5)
F2 C11 C12 C13 -178.0(6)
C10 C11 C12 C13 0.7(10)
F2 C11 C12 I1 3.2(9)
C10 C11 C12 I1 -178.0(5)
C11 C12 C13 F3 177.8(5)
I1 C12 C13 F3 -3.5(9)
C11 C12 C13 C8 -1.2(11)
I1 C12 C13 C8 177.5(5)
C9 C8 C13 F3 -178.6(5)
C7 C8 C13 F3 1.4(10)
C9 C8 C13 C12 0.5(10)
C7 C8 C13 C12 -179.5(7)

loop_
_cod_related_entry_id
_cod_related_entry_database
_cod_related_entry_code
1 ChemSpider 21197693
